data_8106163
loop_
_publ_author_name
'Alexander, Orbett T.'
'Donka, Rajasekhar'
'Tonder, Johannes H. van'
'Bezuidenhoudt, Barend C.B.'
'Visser, Hendrik G.'

_publ_section_title
;
 The crystal structure of
 6-(4-bromobenzyl)-1,3,5-trimethyl-7-phenyl-1,5-dihydro-2H-pyrrolo[3,2-d]pyrimidine-2,4(3H)-dione,
 C22H20BrN3O2
;
_journal_issue 3
_journal_name_full 'Zeitschrift f\"ur Kristallographie - New Crystal Structures'
_journal_page_first 395
_journal_page_last 397
_journal_paper_doi 10.1515/ncrs-2017-0296
_journal_volume 233
_journal_year 2018
_chemical_formula_moiety 'C22 H20 Br N3 O2'
_chemical_formula_sum 'C22 H20 Br N3 O2'
_chemical_formula_weight 438.32
_space_group_crystal_system monoclinic
_space_group_IT_number 14
_space_group_name_Hall '-P 2ybc'
_space_group_name_H-M_alt 'P 1 21/c 1'
_atom_sites_solution_hydrogens geom
_cell_angle_alpha 90
_cell_angle_beta 94.985(5)
_cell_angle_gamma 90
_cell_formula_units_Z 4
_cell_length_a 15.889(12)
_cell_length_b 16.332(13)
_cell_length_c 7.324(5)
_cell_measurement_reflns_used 9857
_cell_measurement_temperature 100(2)
_cell_measurement_theta_max 26.65
_cell_measurement_theta_min 3.41
_cell_volume 1893(2)
_computing_cell_refinement 'Bruker SAINT'
_computing_data_collection 'Bruker APEX2'
_computing_data_reduction 'Bruker SAINT'
_computing_molecular_graphics 'Bruker SHELXTL'
_computing_publication_material 'Bruker SHELXTL'
_computing_structure_refinement 'SHELXL-2013 (Sheldrick, 2013)'
_computing_structure_solution 'SHELXS-97 (Sheldrick, 2008)'
_diffrn_ambient_temperature 100(2)
_diffrn_measured_fraction_theta_full 0.996
_diffrn_measured_fraction_theta_max 0.997
_diffrn_measurement_device_type 'Bruker APEX-II CCD'
_diffrn_measurement_method '\f and \w scans'
_diffrn_radiation_type MoK\a
_diffrn_radiation_wavelength 0.71069
_diffrn_reflns_av_R_equivalents 0.0550
_diffrn_reflns_av_unetI/netI 0.0225
_diffrn_reflns_Laue_measured_fraction_full 0.996
_diffrn_reflns_Laue_measured_fraction_max 0.997
_diffrn_reflns_limit_h_max 20
_diffrn_reflns_limit_h_min -20
_diffrn_reflns_limit_k_max 21
_diffrn_reflns_limit_k_min -21
_diffrn_reflns_limit_l_max 9
_diffrn_reflns_limit_l_min -9
_diffrn_reflns_number 72106
_diffrn_reflns_point_group_measured_fraction_full 0.996
_diffrn_reflns_point_group_measured_fraction_max 0.997
_diffrn_reflns_theta_full 25.240
_diffrn_reflns_theta_max 27.996
_diffrn_reflns_theta_min 3.838
_diffrn_source 'sealed tube'
_exptl_absorpt_coefficient_mu 2.195
_exptl_absorpt_correction_T_max 0.7457
_exptl_absorpt_correction_T_min 0.6242
_exptl_absorpt_correction_type multi-scan
_exptl_absorpt_process_details
;
SADABS (Bruker, 2004)
;
_exptl_crystal_colour Colourless
_exptl_crystal_density_diffrn 1.538
_exptl_crystal_description Needle
_exptl_crystal_F_000 896
_exptl_crystal_size_max 0.579
_exptl_crystal_size_mid 0.212
_exptl_crystal_size_min 0.157
_refine_diff_density_max 0.409
_refine_diff_density_min -0.493
_refine_diff_density_rms 0.075
_refine_ls_extinction_coef 0
_refine_ls_extinction_expression Fc^*^=kFc[1+0.001xFc^2^\l^3^/sin(2\q)]^-1/4^
_refine_ls_extinction_method SHELXL
_refine_ls_goodness_of_fit_ref 1.032
_refine_ls_hydrogen_treatment constr
_refine_ls_matrix_type full
_refine_ls_number_parameters 257
_refine_ls_number_reflns 4558
_refine_ls_number_restraints 0
_refine_ls_restrained_S_all 1.032
_refine_ls_R_factor_all 0.0391
_refine_ls_R_factor_gt 0.0295
_refine_ls_shift/su_max 0.002
_refine_ls_shift/su_mean 0.000
_refine_ls_structure_factor_coef Fsqd
_refine_ls_weighting_details 'w=1/[\s^2^(Fo^2^)+(0.0419P)^2^+0.8535P] where P=(Fo^2^+2Fc^2^)/3'
_refine_ls_weighting_scheme calc
_refine_ls_wR_factor_gt 0.0745
_refine_ls_wR_factor_ref 0.0790
_reflns_Friedel_coverage 0.000
_reflns_Friedel_fraction_full .
_reflns_Friedel_fraction_max .
_reflns_number_gt 3788
_reflns_number_total 4558
_reflns_threshold_expression 'I > 2\s(I)'
_cod_data_source_file suppl_ncrs-2017-0296_suppl.cif
_cod_data_source_block 16OjvD
_cod_original_sg_symbol_H-M 'P 21/c'
_cod_database_code 8106163
_shelx_space_group_comment
;
The symmetry employed for this shelxl refinement is uniquely defined
by the following loop, which should always be used as a source of
symmetry information in preference to the above space-group names.
They are only intended as comments.
;
_shelx_estimated_absorpt_t_min 0.363
_shelx_estimated_absorpt_t_max 0.724

loop_
_space_group_symop_operation_xyz
'x, y, z'
'-x, y+1/2, -z+1/2'
'-x, -y, -z'
'x, -y-1/2, z-1/2'

loop_
_atom_site_label
_atom_site_type_symbol
_atom_site_fract_x
_atom_site_fract_y
_atom_site_fract_z
_atom_site_U_iso_or_equiv
_atom_site_adp_type
_atom_site_occupancy
_atom_site_site_symmetry_order
_atom_site_calc_flag
_atom_site_refinement_flags_posn
_atom_site_refinement_flags_adp
_atom_site_refinement_flags_occupancy
_atom_site_disorder_assembly
_atom_site_disorder_group
C1 C 1.21240(11) 0.13636(10) -0.0528(2) 0.0194(3) Uani 1 1 d . . . . .
C2 C 1.28148(11) 0.09527(10) 0.0320(2) 0.0193(3) Uani 1 1 d . . . . .
C3 C 1.33920(10) 0.15749(10) 0.0978(2) 0.0180(3) Uani 1 1 d . . . . .
C4 C 1.30319(10) 0.23279(10) 0.0516(2) 0.0186(3) Uani 1 1 d . . . . .
C5 C 1.34481(11) 0.30914(10) 0.0931(2) 0.0205(3) Uani 1 1 d . . . . .
C6 C 1.46360(11) 0.22377(10) 0.2375(2) 0.0216(3) Uani 1 1 d . . . . .
C7 C 1.16553(11) 0.28248(11) -0.1075(2) 0.0235(4) Uani 1 1 d . . . . .
H7A H 1.1416 0.2687 -0.2315 0.035 Uiso 1 1 calc R U . . .
H7B H 1.1949 0.3352 -0.1098 0.035 Uiso 1 1 calc R U . . .
H7C H 1.1200 0.2863 -0.0258 0.035 Uiso 1 1 calc R U . . .
C8 C 1.46049(11) 0.07487(11) 0.2326(3) 0.0255(4) Uani 1 1 d . . . . .
H8A H 1.4362 0.0511 0.3390 0.038 Uiso 1 1 calc R U . . .
H8B H 1.5212 0.0834 0.2615 0.038 Uiso 1 1 calc R U . . .
H8C H 1.4514 0.0375 0.1280 0.038 Uiso 1 1 calc R U . . .
C9 C 1.47477(12) 0.37172(10) 0.2365(3) 0.0280(4) Uani 1 1 d . . . . .
H9A H 1.5034 0.3652 0.3597 0.042 Uiso 1 1 calc R U . . .
H9B H 1.4375 0.4196 0.2343 0.042 Uiso 1 1 calc R U . . .
H9C H 1.5169 0.3794 0.1480 0.042 Uiso 1 1 calc R U . . .
C10 C 1.30899(12) -0.12650(12) -0.0957(3) 0.0340(5) Uani 1 1 d . . . . .
H10 H 1.3169 -0.1579 -0.2021 0.041 Uiso 1 1 calc R U . . .
C11 C 1.30637(12) -0.16487(11) 0.0711(3) 0.0363(5) Uani 1 1 d . . . . .
H11 H 1.3125 -0.2226 0.0796 0.044 Uiso 1 1 calc R U . . .
C12 C 1.28952(10) 0.00488(10) 0.0471(2) 0.0205(3) Uani 1 1 d . . . . .
C13 C 1.30005(11) -0.04174(11) -0.1088(3) 0.0260(4) Uani 1 1 d . . . . .
H13 H 1.3011 -0.0156 -0.2245 0.031 Uiso 1 1 calc R U . . .
C14 C 1.29485(12) -0.11938(11) 0.2268(3) 0.0338(4) Uani 1 1 d . . . . .
H14 H 1.2927 -0.1461 0.3415 0.041 Uiso 1 1 calc R U . . .
C15 C 1.28645(11) -0.03478(11) 0.2155(3) 0.0269(4) Uani 1 1 d . . . . .
H15 H 1.2786 -0.0038 0.3225 0.032 Uiso 1 1 calc R U . . .
C16 C 1.13021(11) 0.10044(11) -0.1334(2) 0.0239(4) Uani 1 1 d . . . . .
H16A H 1.1393 0.0428 -0.1688 0.029 Uiso 1 1 calc R U . . .
H16B H 1.1102 0.1312 -0.2453 0.029 Uiso 1 1 calc R U . . .
C17 C 1.06334(11) 0.10373(10) 0.0022(2) 0.0218(3) Uani 1 1 d . . . . .
C18 C 0.98923(12) 0.14876(12) -0.0298(3) 0.0285(4) Uani 1 1 d . . . . .
H18 H 0.9782 0.1765 -0.1433 0.034 Uiso 1 1 calc R U . . .
C19 C 0.93089(12) 0.15402(13) 0.1007(3) 0.0310(4) Uani 1 1 d . . . . .
H19 H 0.8800 0.1841 0.0762 0.037 Uiso 1 1 calc R U . . .
C20 C 0.94843(11) 0.11474(11) 0.2667(3) 0.0251(4) Uani 1 1 d . . . . .
C21 C 1.02109(11) 0.06872(11) 0.3015(3) 0.0275(4) Uani 1 1 d . . . . .
H21 H 1.0322 0.0414 0.4156 0.033 Uiso 1 1 calc R U . . .
C22 C 1.07732(11) 0.06286(11) 0.1688(3) 0.0255(4) Uani 1 1 d . . . . .
H22 H 1.1266 0.0302 0.1916 0.031 Uiso 1 1 calc R U . . .
N1 N 1.22507(9) 0.21902(8) -0.04103(18) 0.0190(3) Uani 1 1 d . . . . .
N2 N 1.41962(9) 0.15349(9) 0.1866(2) 0.0198(3) Uani 1 1 d . . . . .
N3 N 1.42448(9) 0.29810(8) 0.1879(2) 0.0214(3) Uani 1 1 d . . . . .
O1 O 1.31760(9) 0.37807(7) 0.05439(18) 0.0263(3) Uani 1 1 d . . . . .
O2 O 1.53312(8) 0.22176(8) 0.32185(18) 0.0291(3) Uani 1 1 d . . . . .
Br1 Br 0.87269(2) 0.12325(2) 0.45364(3) 0.03384(8) Uani 1 1 d . . . . .

loop_
_atom_site_aniso_label
_atom_site_aniso_U_11
_atom_site_aniso_U_22
_atom_site_aniso_U_33
_atom_site_aniso_U_23
_atom_site_aniso_U_13
_atom_site_aniso_U_12
C1 0.0231(8) 0.0170(8) 0.0188(7) -0.0024(6) 0.0059(6) -0.0014(6)
C2 0.0224(8) 0.0165(8) 0.0199(8) -0.0017(6) 0.0072(6) -0.0011(6)
C3 0.0193(8) 0.0169(8) 0.0187(7) -0.0020(6) 0.0065(6) -0.0016(6)
C4 0.0201(8) 0.0168(8) 0.0198(7) 0.0002(6) 0.0068(6) -0.0006(6)
C5 0.0245(8) 0.0179(8) 0.0206(8) -0.0018(6) 0.0109(6) -0.0015(7)
C6 0.0214(8) 0.0215(8) 0.0232(8) -0.0028(6) 0.0090(7) -0.0037(6)
C7 0.0247(9) 0.0214(8) 0.0245(8) 0.0019(7) 0.0026(7) 0.0048(7)
C8 0.0221(8) 0.0192(9) 0.0351(9) 0.0007(7) 0.0021(7) 0.0029(7)
C9 0.0286(9) 0.0205(9) 0.0355(10) -0.0061(7) 0.0063(8) -0.0093(7)
C10 0.0242(9) 0.0234(9) 0.0540(13) -0.0141(9) 0.0008(9) 0.0009(7)
C11 0.0233(9) 0.0146(9) 0.0702(15) 0.0008(9) -0.0015(9) 0.0003(7)
C12 0.0165(8) 0.0155(8) 0.0300(8) -0.0010(6) 0.0053(6) -0.0011(6)
C13 0.0214(8) 0.0211(9) 0.0358(10) -0.0071(7) 0.0044(7) -0.0017(7)
C14 0.0237(9) 0.0260(10) 0.0518(12) 0.0142(9) 0.0040(8) 0.0004(7)
C15 0.0230(9) 0.0233(9) 0.0349(9) 0.0048(7) 0.0061(7) 0.0004(7)
C16 0.0249(9) 0.0229(9) 0.0235(8) -0.0036(7) -0.0001(7) -0.0027(7)
C17 0.0208(8) 0.0181(8) 0.0259(8) -0.0029(6) -0.0017(7) -0.0057(6)
C18 0.0260(9) 0.0322(10) 0.0263(9) 0.0040(8) -0.0031(7) 0.0016(8)
C19 0.0232(9) 0.0344(10) 0.0346(10) 0.0030(8) -0.0014(8) 0.0056(8)
C20 0.0209(8) 0.0232(9) 0.0312(9) -0.0011(7) 0.0025(7) -0.0055(7)
C21 0.0227(9) 0.0266(9) 0.0330(9) 0.0106(7) 0.0014(7) -0.0044(7)
C22 0.0189(8) 0.0205(8) 0.0369(10) 0.0082(7) 0.0018(7) -0.0014(7)
N1 0.0216(7) 0.0155(7) 0.0205(7) 0.0002(5) 0.0047(5) -0.0001(5)
N2 0.0178(7) 0.0158(6) 0.0264(7) -0.0005(6) 0.0050(5) -0.0001(5)
N3 0.0228(7) 0.0157(7) 0.0267(7) -0.0034(6) 0.0080(6) -0.0053(6)
O1 0.0342(7) 0.0148(6) 0.0307(7) -0.0003(5) 0.0078(6) -0.0004(5)
O2 0.0228(6) 0.0288(7) 0.0354(7) -0.0026(6) 0.0016(5) -0.0047(5)
Br1 0.02782(11) 0.03933(13) 0.03534(12) -0.00185(8) 0.00832(8) -0.00179(8)

loop_
_atom_type_symbol
_atom_type_description
_atom_type_scat_dispersion_real
_atom_type_scat_dispersion_imag
_atom_type_scat_source
C C 0.0033 0.0016 'International Tables Vol C Tables 4.2.6.8 and 6.1.1.4'
H H 0.0000 0.0000 'International Tables Vol C Tables 4.2.6.8 and 6.1.1.4'
N N 0.0061 0.0033 'International Tables Vol C Tables 4.2.6.8 and 6.1.1.4'
O O 0.0106 0.0060 'International Tables Vol C Tables 4.2.6.8 and 6.1.1.4'
Br Br -0.2901 2.4595 'International Tables Vol C Tables 4.2.6.8 and 6.1.1.4'

loop_
_geom_angle_atom_site_label_1
_geom_angle_atom_site_label_2
_geom_angle_atom_site_label_3
_geom_angle
_geom_angle_site_symmetry_1
_geom_angle_site_symmetry_3
N1 C1 C2 110.07(15) . .
N1 C1 C16 121.88(15) . .
C2 C1 C16 127.84(15) . .
C1 C2 C3 105.53(15) . .
C1 C2 C12 125.02(15) . .
C3 C2 C12 129.45(16) . .
N2 C3 C4 120.09(15) . .
N2 C3 C2 131.77(15) . .
C4 C3 C2 108.09(15) . .
N1 C4 C3 108.06(14) . .
N1 C4 C5 128.71(15) . .
C3 C4 C5 123.21(15) . .
O1 C5 N3 121.07(15) . .
O1 C5 C4 126.97(16) . .
N3 C5 C4 111.96(14) . .
O2 C6 N2 122.05(16) . .
O2 C6 N3 121.22(15) . .
N2 C6 N3 116.73(15) . .
N1 C7 H7A 109.5 . .
N1 C7 H7B 109.5 . .
H7A C7 H7B 109.5 . .
N1 C7 H7C 109.5 . .
H7A C7 H7C 109.5 . .
H7B C7 H7C 109.5 . .
N2 C8 H8A 109.5 . .
N2 C8 H8B 109.5 . .
H8A C8 H8B 109.5 . .
N2 C8 H8C 109.5 . .
H8A C8 H8C 109.5 . .
H8B C8 H8C 109.5 . .
N3 C9 H9A 109.5 . .
N3 C9 H9B 109.5 . .
H9A C9 H9B 109.5 . .
N3 C9 H9C 109.5 . .
H9A C9 H9C 109.5 . .
H9B C9 H9C 109.5 . .
C11 C10 C13 120.14(19) . .
C11 C10 H10 119.9 . .
C13 C10 H10 119.9 . .
C10 C11 C14 120.14(18) . .
C10 C11 H11 119.9 . .
C14 C11 H11 119.9 . .
C13 C12 C15 119.03(16) . .
C13 C12 C2 119.86(16) . .
C15 C12 C2 121.11(15) . .
C10 C13 C12 120.31(19) . .
C10 C13 H13 119.8 . .
C12 C13 H13 119.8 . .
C11 C14 C15 120.18(19) . .
C11 C14 H14 119.9 . .
C15 C14 H14 119.9 . .
C14 C15 C12 120.18(19) . .
C14 C15 H15 119.9 . .
C12 C15 H15 119.9 . .
C1 C16 C17 111.27(14) . .
C1 C16 H16A 109.4 . .
C17 C16 H16A 109.4 . .
C1 C16 H16B 109.4 . .
C17 C16 H16B 109.4 . .
H16A C16 H16B 108.0 . .
C18 C17 C22 118.00(17) . .
C18 C17 C16 122.65(16) . .
C22 C17 C16 119.30(16) . .
C17 C18 C19 121.48(17) . .
C17 C18 H18 119.3 . .
C19 C18 H18 119.3 . .
C20 C19 C18 118.72(18) . .
C20 C19 H19 120.6 . .
C18 C19 H19 120.6 . .
C19 C20 C21 121.08(18) . .
C19 C20 Br1 120.46(14) . .
C21 C20 Br1 118.46(14) . .
C22 C21 C20 119.28(17) . .
C22 C21 H21 120.4 . .
C20 C21 H21 120.4 . .
C21 C22 C17 121.39(17) . .
C21 C22 H22 119.3 . .
C17 C22 H22 119.3 . .
C1 N1 C4 108.26(14) . .
C1 N1 C7 126.39(14) . .
C4 N1 C7 125.30(14) . .
C6 N2 C3 120.89(14) . .
C6 N2 C8 117.62(14) . .
C3 N2 C8 121.48(14) . .
C6 N3 C5 127.06(14) . .
C6 N3 C9 115.31(14) . .
C5 N3 C9 117.60(14) . .

loop_
_geom_bond_atom_site_label_1
_geom_bond_atom_site_label_2
_geom_bond_distance
_geom_bond_site_symmetry_2
C1 N1 1.367(2) .
C1 C2 1.387(2) .
C1 C16 1.505(2) .
C2 C3 1.424(2) .
C2 C12 1.485(2) .
C3 N2 1.384(2) .
C3 C4 1.386(2) .
C4 N1 1.380(2) .
C4 C5 1.432(2) .
C5 O1 1.230(2) .
C5 N3 1.402(2) .
C6 O2 1.218(2) .
C6 N2 1.378(2) .
C6 N3 1.397(2) .
C7 N1 1.458(2) .
C7 H7A 0.9800 .
C7 H7B 0.9800 .
C7 H7C 0.9800 .
C8 N2 1.465(2) .
C8 H8A 0.9800 .
C8 H8B 0.9800 .
C8 H8C 0.9800 .
C9 N3 1.470(2) .
C9 H9A 0.9800 .
C9 H9B 0.9800 .
C9 H9C 0.9800 .
C10 C11 1.377(3) .
C10 C13 1.394(3) .
C10 H10 0.9500 .
C11 C14 1.386(3) .
C11 H11 0.9500 .
C12 C13 1.394(3) .
C12 C15 1.398(3) .
C13 H13 0.9500 .
C14 C15 1.390(3) .
C14 H14 0.9500 .
C15 H15 0.9500 .
C16 C17 1.517(3) .
C16 H16A 0.9900 .
C16 H16B 0.9900 .
C17 C18 1.391(3) .
C17 C22 1.392(3) .
C18 C19 1.391(3) .
C18 H18 0.9500 .
C19 C20 1.381(3) .
C19 H19 0.9500 .
C20 C21 1.383(3) .
C20 Br1 1.905(2) .
C21 C22 1.380(3) .
C21 H21 0.9500 .
C22 H22 0.9500 .

loop_
_geom_torsion_atom_site_label_1
_geom_torsion_atom_site_label_2
_geom_torsion_atom_site_label_3
_geom_torsion_atom_site_label_4
_geom_torsion
_geom_torsion_site_symmetry_1
_geom_torsion_site_symmetry_2
_geom_torsion_site_symmetry_3
_geom_torsion_site_symmetry_4
N1 C1 C2 C3 -0.30(18) . . . .
C16 C1 C2 C3 -174.93(16) . . . .
N1 C1 C2 C12 179.52(15) . . . .
C16 C1 C2 C12 4.9(3) . . . .
C1 C2 C3 N2 -177.20(16) . . . .
C12 C2 C3 N2 3.0(3) . . . .
C1 C2 C3 C4 0.26(17) . . . .
C12 C2 C3 C4 -179.55(16) . . . .
N2 C3 C4 N1 177.69(13) . . . .
C2 C3 C4 N1 -0.12(18) . . . .
N2 C3 C4 C5 -0.8(2) . . . .
C2 C3 C4 C5 -178.61(14) . . . .
N1 C4 C5 O1 0.7(3) . . . .
C3 C4 C5 O1 178.83(16) . . . .
N1 C4 C5 N3 -179.28(15) . . . .
C3 C4 C5 N3 -1.1(2) . . . .
C13 C10 C11 C14 0.0(3) . . . .
C1 C2 C12 C13 70.1(2) . . . .
C3 C2 C12 C13 -110.1(2) . . . .
C1 C2 C12 C15 -109.7(2) . . . .
C3 C2 C12 C15 70.1(2) . . . .
C11 C10 C13 C12 0.8(3) . . . .
C15 C12 C13 C10 -1.2(3) . . . .
C2 C12 C13 C10 178.99(16) . . . .
C10 C11 C14 C15 -0.4(3) . . . .
C11 C14 C15 C12 0.0(3) . . . .
C13 C12 C15 C14 0.8(3) . . . .
C2 C12 C15 C14 -179.43(17) . . . .
N1 C1 C16 C17 -78.3(2) . . . .
C2 C1 C16 C17 95.7(2) . . . .
C1 C16 C17 C18 117.10(19) . . . .
C1 C16 C17 C22 -60.4(2) . . . .
C22 C17 C18 C19 0.8(3) . . . .
C16 C17 C18 C19 -176.76(17) . . . .
C17 C18 C19 C20 1.3(3) . . . .
C18 C19 C20 C21 -2.1(3) . . . .
C18 C19 C20 Br1 177.70(14) . . . .
C19 C20 C21 C22 0.7(3) . . . .
Br1 C20 C21 C22 -179.04(13) . . . .
C20 C21 C22 C17 1.4(3) . . . .
C18 C17 C22 C21 -2.2(3) . . . .
C16 C17 C22 C21 175.46(16) . . . .
C2 C1 N1 C4 0.23(18) . . . .
C16 C1 N1 C4 175.24(14) . . . .
C2 C1 N1 C7 -177.46(14) . . . .
C16 C1 N1 C7 -2.5(2) . . . .
C3 C4 N1 C1 -0.06(17) . . . .
C5 C4 N1 C1 178.31(15) . . . .
C3 C4 N1 C7 177.66(14) . . . .
C5 C4 N1 C7 -4.0(3) . . . .
O2 C6 N2 C3 177.18(15) . . . .
N3 C6 N2 C3 -2.7(2) . . . .
O2 C6 N2 C8 -1.8(2) . . . .
N3 C6 N2 C8 178.30(14) . . . .
C4 C3 N2 C6 2.8(2) . . . .
C2 C3 N2 C6 -179.97(16) . . . .
C4 C3 N2 C8 -178.18(15) . . . .
C2 C3 N2 C8 -1.0(3) . . . .
O2 C6 N3 C5 -179.27(15) . . . .
N2 C6 N3 C5 0.6(2) . . . .
O2 C6 N3 C9 2.9(2) . . . .
N2 C6 N3 C9 -177.20(14) . . . .
O1 C5 N3 C6 -178.71(15) . . . .
C4 C5 N3 C6 1.2(2) . . . .
O1 C5 N3 C9 -1.0(2) . . . .
C4 C5 N3 C9 178.99(14) . . . .
